data_7720001
loop_
_publ_author_name
'Mondal, Bijan'
'Mohanty, Aisa'
'Daw, Prosenjit'

_publ_section_title
;
 Dehydrogenation of Ammonia-Borane Employing an Air-stable, Phosphine-free
 Molecular Nickel Pincer Catalyst
;
_journal_name_full 'Dalton Transactions'
_journal_paper_doi 10.1039/D5DT02924D
_journal_year 2026
_chemical_formula_moiety 'C16 H15 Cl2 N3 Ni O'
_chemical_formula_sum 'C16 H15 Cl2 N3 Ni O'
_chemical_formula_weight 394.92
_chemical_name_systematic NNNNiCl2
_space_group_crystal_system monoclinic
_space_group_IT_number 14
_space_group_name_Hall '-P 2ybc'
_space_group_name_H-M_alt 'P 1 21/c 1'
_atom_sites_solution_hydrogens mixed
_audit_creation_date 2025-09-20
_audit_creation_method
;
Olex2 1.5
(compiled 2025.07.13 svn.rb7424aed for OlexSys, GUI svn.r7314)
;
_audit_update_record
;
2025-10-20 deposited with the CCDC.	2025-12-09 downloaded from the CCDC.
;
_cell_angle_alpha 90
_cell_angle_beta 92.3034(6)
_cell_angle_gamma 90
_cell_formula_units_Z 4
_cell_length_a 9.31157(5)
_cell_length_b 6.89229(4)
_cell_length_c 25.41149(18)
_cell_measurement_reflns_used 21872
_cell_measurement_temperature 300.00(10)
_cell_measurement_theta_max 65.7080
_cell_measurement_theta_min 3.4790
_cell_volume 1629.542(17)
_computing_cell_refinement 'CrysAlisPro 1.171.43.116a (Rigaku OD, 2024)'
_computing_data_collection 'CrysAlisPro 1.171.43.116a (Rigaku OD, 2024)'
_computing_data_reduction 'CrysAlisPro 1.171.43.116a (Rigaku OD, 2024)'
_computing_molecular_graphics 'Olex2 1.5 (Dolomanov et al., 2009)'
_computing_publication_material 'Olex2 1.5 (Dolomanov et al., 2009)'
_computing_structure_refinement 'SHELXL 2019/3 (Sheldrick, 2015)'
_computing_structure_solution 'SHELXT 2018/2 (Sheldrick, 2018)'
_diffrn_ambient_temperature 300.15
_diffrn_detector_area_resol_mean 10.0000
_diffrn_detector_type HyPix
_diffrn_measured_fraction_theta_full 0.994
_diffrn_measured_fraction_theta_max 0.994
_diffrn_measurement_details
;
List of Runs (angles in degrees, time in seconds):

  # Type    Start    End  Width  t~exp~   \w     \q     \k     \f   Frames
#--------------------------------------------------------------------------
  1  \w      5.00  59.00   0.50    0.21    --    0.16  30.00 -11.00  108
  2  \w   -154.00-128.00   0.50    0.85    --  -81.86 -30.00-171.00   52
  3  \w   -124.00 -74.00   0.50    0.85    --  -81.86 -30.00-171.00  100
  4  \w    114.00 139.00   0.50    0.85    --   82.17  30.00 -11.00   50
  5  \w     11.00  38.00   0.50    0.85    --   82.17 -30.00-171.00   54
  6  \w    -12.00  29.00   0.50    0.21    --    0.16 -99.00  90.00   82
  7  \w     25.00  60.00   0.50    0.21    --    0.16  77.00  60.00   70
  8  \w     38.00  70.00   0.50    0.21    --    0.16  38.00   0.00   64
  9  \w     -4.00  42.00   0.50    0.21    --    0.16  19.00 150.00   92
 10  \w     -7.00  58.00   0.50    0.21    --    0.16  38.00 -60.00  130
 11  \w    -15.00  27.00   0.50    0.21    --    0.16 -99.00-180.00   84
 12  \w     14.00  60.00   0.50    0.21    --    0.16  77.00-120.00   92
 13  \w    -20.00  11.00   0.50    0.21    --    0.16  77.00-120.00   62
 14  \w    -67.00 -39.00   0.50    0.21    --    0.16 -30.00-171.00   56
 15  \w     -6.00  69.00   0.50    0.21    --    0.16  38.00-180.00  150
 16  \w    -20.00   5.00   0.50    0.21    --    0.16  77.00  60.00   50
 17  \w   -115.00 -68.00   0.50    0.85    --  -81.86 -60.00 132.72   94
 18  \w   -153.00-127.00   0.50    0.85    --  -81.86 -60.00 145.53   52
 19  \w   -123.00 -68.00   0.50    0.85    --  -81.86 -60.00 145.53  110
 20  \w    -94.00 -62.00   0.50    0.85    --  -81.86 -74.00-127.50   64
 21  \w    -39.00 -10.00   0.50    0.85    --  -81.86  38.00 120.00   58
 22  \w    -90.00 -65.00   0.50    0.85    --  -81.86 -68.00-179.41   50
 23  \w   -154.00-125.00   0.50    0.85    --  -81.86 -74.00-127.50   58
 24  \w   -130.00-100.00   0.50    0.85    --  -81.86 -77.00 -90.00   60
 25  \w   -150.00-124.00   0.50    0.85    --  -81.86 -68.00-179.41   52
 26  \w    -87.00 -61.00   0.50    0.85    --  -81.86 -77.00  60.00   52
 27  \w    -86.00 -61.00   0.50    0.85    --  -81.86 -77.00 -90.00   50
 28  \w    -96.00 -68.00   0.50    0.85    --  -81.86 -60.00 105.00   56
 29  \w   -154.00-105.00   0.50    0.85    --  -81.86 -77.00   0.00   98
 30  \w    -89.00 -63.00   0.50    0.85    --  -81.86 -77.00   0.00   52
 31  \w    -95.00 -62.00   0.50    0.85    --  -81.86 -75.00  80.36   66
 32  \w    -89.00 -64.00   0.50    0.85    --  -81.86 -71.00  94.10   50
 33  \w    -87.00 -61.00   0.50    0.85    --  -81.86 -77.00-180.00   52
 34  \w   -130.00-104.00   0.50    0.85    --  -81.86 -77.00 -30.00   52
 35  \w    -86.00 -61.00   0.50    0.85    --  -81.86 -77.00 -30.00   50
 36  \w   -152.00-103.00   0.50    0.85    --  -81.86 -60.00 105.00   98
 37  \w    -88.00 -63.00   0.50    0.85    --  -81.86 -73.00 113.19   50
 38  \w    -87.00 -62.00   0.50    0.85    --  -81.86 -75.00 139.37   50
 39  \w    -87.00 -61.00   0.50    0.85    --  -81.86 -77.00  30.00   52
 40  \w   -104.00 -66.00   0.50    0.85    --  -81.86 -68.00-146.08   76
 41  \w   -154.00-128.00   0.50    0.85    --  -81.86 -73.00 113.19   52
 42  \w   -123.00 -63.00   0.50    0.85    --  -81.86 -72.00-113.77  120
 43  \w   -149.00 -67.00   0.50    0.85    --  -81.86 -63.00  -0.10  164
 44  \w    -40.00 -10.00   0.50    0.85    --  -81.86  38.00   0.00   60
 45  \w    -86.00 -61.00   0.50    0.85    --  -81.86 -77.00 150.00   50
 46  \w   -136.00 -65.00   0.50    0.85    --  -81.86 -69.00  62.28  142
 47  \w    -92.00 -66.00   0.50    0.85    --  -81.86 -64.00 -63.68   52
 48  \w    -86.00 -61.00   0.50    0.85    --  -81.86 -77.00-150.00   50
 49  \w   -149.00-123.00   0.50    0.85    --  -81.86 -64.00 -63.68   52
 50  \w    -95.00 -66.00   0.50    0.85    --  -81.86 -65.00 -91.62   58
 51  \w   -154.00 -63.00   0.50    0.85    --  -81.86 -73.00  45.63  182
 52  \w    -94.00 -69.00   0.50    0.85    --  -81.86 -57.00 -90.00   50
 53  \w   -148.00-123.00   0.50    0.85    --  -81.86 -77.00-150.00   50
 54  \w    -99.00 -72.00   0.50    0.85    --  -81.86 -48.00 -36.52   54
 55  \w    -92.00 -66.00   0.50    0.85    --  -81.86 -66.00-177.12   52
 56  \w    -39.00 -10.00   0.50    0.85    --  -81.86  38.00 -30.00   58
 57  \w    -95.00 -70.00   0.50    0.85    --  -81.86 -54.00 -45.30   50
 58  \w    -94.00 -69.00   0.50    0.85    --  -81.86 -57.00-180.00   50
 59  \w   -139.00 -67.00   0.50    0.85    --  -81.86 -64.00  89.14  144
 60  \w    -86.00 -61.00   0.50    0.85    --  -81.86 -77.00 -60.00   50
 61  \w     78.00 103.00   0.50    0.85    --   82.17 -77.00  60.00   50
 62  \w     11.00  72.00   0.50    0.85    --   82.17 -77.00  60.00  122
 63  \w     10.00  63.00   0.50    0.85    --   82.17 -77.00 -90.00  106
 64  \w     11.00  95.00   0.50    0.85    --   82.17 -77.00 120.00  168
 65  \w     70.00 104.00   0.50    0.85    --   82.17  57.00-150.00   68
 66  \w     64.00 150.00   0.50    0.85    --   82.17  77.00 -90.00  172
 67  \w     64.00  89.00   0.50    0.85    --   82.17 -99.00-180.00   50
 68  \w     14.00  39.00   0.50    0.85    --   82.17 -99.00-180.00   50
 69  \w     20.00 103.00   0.50    0.85    --   82.17 -99.00   0.00  166
 70  \w     13.00  97.00   0.50    0.85    --   82.17 -99.00-150.00  168
 71  \w     16.00  92.00   0.50    0.85    --   82.17 -77.00-150.00  152
 72  \w     12.00 103.00   0.50    0.85    --   82.17 -99.00  60.00  182
 73  \w     60.00  96.00   0.50    0.85    --   82.17 -99.00 -60.00   72
 74  \w     67.00 103.00   0.50    0.85    --   82.17 -77.00 -90.00   72
;
_diffrn_measurement_device 'four-circle diffractometer'
_diffrn_measurement_device_type 'XtaLAB Synergy R, DW system, HyPix'
_diffrn_measurement_method '\w scans'
_diffrn_radiation_type CuK\a
_diffrn_radiation_wavelength 1.54184
_diffrn_reflns_av_R_equivalents 0.0225
_diffrn_reflns_av_unetI/netI 0.0095
_diffrn_reflns_Laue_measured_fraction_full 0.994
_diffrn_reflns_Laue_measured_fraction_max 0.994
_diffrn_reflns_limit_h_max 10
_diffrn_reflns_limit_h_min -11
_diffrn_reflns_limit_k_max 8
_diffrn_reflns_limit_k_min -8
_diffrn_reflns_limit_l_max 30
_diffrn_reflns_limit_l_min -29
_diffrn_reflns_number 33655
_diffrn_reflns_point_group_measured_fraction_full 0.994
_diffrn_reflns_point_group_measured_fraction_max 0.994
_diffrn_reflns_theta_full 65.663
_diffrn_reflns_theta_max 65.663
_diffrn_reflns_theta_min 3.481
_exptl_absorpt_coefficient_mu 4.789
_exptl_absorpt_correction_T_max 1.00000
_exptl_absorpt_correction_T_min 0.82356
_exptl_absorpt_correction_type multi-scan
_exptl_absorpt_process_details
;
CrysAlisPro 1.171.43.116a (Rigaku Oxford Diffraction, 2024)
Empirical absorption correction using spherical harmonics,
implemented in SCALE3 ABSPACK scaling algorithm.
;
_exptl_crystal_colour 'clear greenish green'
_exptl_crystal_colour_lustre clear
_exptl_crystal_colour_modifier greenish
_exptl_crystal_colour_primary green
_exptl_crystal_density_diffrn 1.610
_exptl_crystal_description needle
_exptl_crystal_F_000 808
_exptl_crystal_preparation 'refluxing condition in THF'
_exptl_crystal_recrystallization_method 'slow vapour diffusion. outside ether and compound soluble in DCM'
_exptl_crystal_size_max 0.12
_exptl_crystal_size_mid 0.09
_exptl_crystal_size_min 0.06
_refine_diff_density_max 0.234
_refine_diff_density_min -0.189
_refine_diff_density_rms 0.036
_refine_ls_extinction_method none
_refine_ls_goodness_of_fit_ref 1.075
_refine_ls_hydrogen_treatment mixed
_refine_ls_matrix_type full
_refine_ls_number_parameters 249
_refine_ls_number_reflns 2800
_refine_ls_number_restraints 421
_refine_ls_restrained_S_all 1.018
_refine_ls_R_factor_all 0.0249
_refine_ls_R_factor_gt 0.0232
_refine_ls_shift/su_max 0.001
_refine_ls_shift/su_mean 0.000
_refine_ls_structure_factor_coef Fsqd
_refine_ls_weighting_details 'w=1/[\s^2^(Fo^2^)+(0.0293P)^2^+0.7104P] where P=(Fo^2^+2Fc^2^)/3'
_refine_ls_weighting_scheme calc
_refine_ls_wR_factor_gt 0.0610
_refine_ls_wR_factor_ref 0.0621
_reflns_Friedel_coverage 0.000
_reflns_number_gt 2646
_reflns_number_total 2800
_reflns_threshold_expression 'I > 2\s(I)'
_cod_data_source_file d5dt02924d2.cif
_cod_data_source_block pd-bm-ni-typ_auto
_cod_original_cell_volume 1629.543(18)
_cod_database_code 7720001
_shelx_shelxl_version_number 2019/3
_shelx_space_group_comment
;
The symmetry employed for this shelxl refinement is uniquely defined
by the following loop, which should always be used as a source of
symmetry information in preference to the above space-group names.
They are only intended as comments.
;
_olex2_refinement_description
;
1. Fixed Uiso
 At 1.2 times of:
  All C(H) groups
 At 1.5 times of:
  All C(H,H,H,H,H,H) groups, All O(H) groups
2. Restrained distances
 O2-H2
 0.85 with sigma of 0.01
 O1-H1
 0.85 with sigma of 0.01
 C16-H2
 1.90123 with sigma of 0.02
 Ni1-H2
 2.686635 with sigma of 0.02
 C16-H1
 1.884507 with sigma of 0.02
 Ni1-H1
 2.791034 with sigma of 0.02
 Ni1-Cl2 \\sim Ni1-Cl4
 with sigma of 0.02
 Ni1-Cl3 \\sim Ni1-Cl5
 with sigma of 0.02
 Ni1-O1 \\sim Ni1-O2
 with sigma of 0.02
 O1-C16 \\sim O2-C16
 with sigma of 0.02
3. Restrained planarity
 N2, C2, C9, C12, C8, C6
 with sigma of 0.1
4. Rigid bond restraints
 C8, C12, C9, C2
 with sigma for 1-2 distances of 0.01 and sigma for 1-3 distances of 0.01
 C2, C9
 with sigma for 1-2 distances of 0.01 and sigma for 1-3 distances of 0.01
5. Uiso/Uaniso restraints and constraints
All non-hydrogen atoms have similar U: within 2A with sigma of 0.04 and sigma
for terminal atoms of 0.08 within 2A
C10 \\sim C15 \\sim C10 \\sim C15: within 0.02A with sigma of 0.02 and sigma
for terminal atoms of 0.01 within 0.02A
C2 \\sim C9: within 2A with sigma of 0.02 and sigma for terminal atoms of 0.01
within 2A
Uanis(C9) \\sim Ueq: with sigma of 0.02 and sigma for terminal atoms of 0.04
6. Rigid body (RIGU) restrains
 O1, O2
 with sigma for 1-2 distances of 0.004 and sigma for 1-3 distances of 0.004
 All non-hydrogen atoms
 with sigma for 1-2 distances of 0.004 and sigma for 1-3 distances of 0.004
 All non-hydrogen atoms
 with sigma for 1-2 distances of 0.004 and sigma for 1-3 distances of 0.004
 All non-hydrogen atoms
 with sigma for 1-2 distances of 0.004 and sigma for 1-3 distances of 0.004
7. Others
 Sof(Cl4)=1-FVAR(1)
 Sof(Cl2)=FVAR(1)
 Sof(Cl5)=1-FVAR(2)
 Sof(Cl3)=FVAR(2)
 Sof(H16D)=Sof(H16E)=Sof(H16F)=Sof(O2)=Sof(H2)=1-FVAR(3)
 Sof(O1)=Sof(H1)=Sof(H16A)=Sof(H16B)=Sof(H16C)=FVAR(3)
8.a Aromatic/amide H refined with riding coordinates:
 C5(H5), C6(H6), C7(H7), C8(H8), C10(H10), C11(H11), C12(H12), C13(H13),
 C14(H14), C15(H15)
8.b Idealised Me refined as rotating group:
 C16(H16A,H16B,H16C), C16(H16D,H16E,H16F)
;
_olex2_submission_special_instructions 'No special instructions were received'
_oxdiff_exptl_absorpt_empirical_details
;
Empirical correction (ABSPACK) includes:
- Absorption correction using spherical harmonics
- Frame scaling
;

loop_
_space_group_symop_operation_xyz
'x, y, z'
'-x, y+1/2, -z+1/2'
'-x, -y, -z'
'x, -y-1/2, z-1/2'

loop_
_atom_site_label
_atom_site_type_symbol
_atom_site_fract_x
_atom_site_fract_y
_atom_site_fract_z
_atom_site_U_iso_or_equiv
_atom_site_adp_type
_atom_site_occupancy
_atom_site_site_symmetry_order
_atom_site_calc_flag
_atom_site_refinement_flags_posn
_atom_site_refinement_flags_adp
_atom_site_refinement_flags_occupancy
_atom_site_disorder_assembly
_atom_site_disorder_group
Ni1 Ni 0.21675(3) 0.74251(4) 0.62009(2) 0.03485(10) Uani 1 1 d D U . . .
Cl2 Cl 0.3048(18) 1.0655(15) 0.6524(4) 0.0386(11) Uani 0.49(6) 1 d D U P A 1
Cl3 Cl -0.0164(8) 0.8293(14) 0.5962(6) 0.057(3) Uani 0.36(11) 1 d D U P A 1
O1 O 0.1850(11) 0.4421(12) 0.5934(5) 0.0475(18) Uani 0.57(4) 1 d D U P A 1
H1 H 0.224(4) 0.349(2) 0.6113(15) 0.071 Uiso 0.57(4) 1 d D U P A 1
N1 N 0.41556(14) 0.6524(2) 0.63921(6) 0.0395(3) Uani 1 1 d . U . . .
N2 N 0.31731(16) 0.7757(2) 0.54850(6) 0.0411(3) Uani 1 1 d . U . . .
N3 N 0.19812(16) 0.6603(2) 0.69898(6) 0.0440(3) Uani 1 1 d . U . . .
C1 C 0.51430(18) 0.6608(3) 0.60249(8) 0.0475(4) Uani 1 1 d . U . . .
C2 C 0.4565(2) 0.7247(2) 0.55002(8) 0.0462(4) Uani 1 1 d . U . . .
C3 C 0.4471(2) 0.5990(3) 0.68892(8) 0.0474(4) Uani 1 1 d . U . . .
C4 C 0.3228(2) 0.6027(3) 0.72314(7) 0.0478(4) Uani 1 1 d . U . . .
C5 C 0.0801(2) 0.6686(3) 0.72686(8) 0.0563(5) Uani 1 1 d . U . . .
H5 H -0.005712 0.709264 0.710410 0.068 Uiso 1 1 calc R U . . .
C6 C 0.2553(2) 0.8345(3) 0.50276(7) 0.0529(5) Uani 1 1 d . U . . .
H6 H 0.158936 0.870484 0.501990 0.063 Uiso 1 1 calc R U . . .
C7 C 0.5888(3) 0.5495(3) 0.70381(11) 0.0679(6) Uani 1 1 d . U . . .
H7 H 0.613590 0.512386 0.738169 0.081 Uiso 1 1 calc R U . . .
C8 C 0.3284(3) 0.8437(3) 0.45695(8) 0.0691(6) Uani 1 1 d . U . . .
H8 H 0.282217 0.884322 0.425745 0.083 Uiso 1 1 calc R U . . .
C9 C 0.5357(3) 0.7327(3) 0.50439(11) 0.0644(6) Uani 1 1 d . U . . .
C10 C 0.6559(2) 0.6127(3) 0.61491(11) 0.0662(6) Uani 1 1 d . U . . .
H10 H 0.725379 0.617728 0.589646 0.079 Uiso 1 1 calc R U . . .
C11 C 0.0818(3) 0.6180(4) 0.78021(9) 0.0730(7) Uani 1 1 d . U . . .
H11 H -0.001632 0.624010 0.799093 0.088 Uiso 1 1 calc R U . . .
C12 C 0.4694(3) 0.7926(3) 0.45799(9) 0.0724(7) Uani 1 1 d . U . . .
H12 H 0.520697 0.798042 0.427383 0.087 Uiso 1 1 calc R U . . .
C13 C 0.3306(3) 0.5527(3) 0.77598(8) 0.0671(6) Uani 1 1 d . U . . .
H13 H 0.417468 0.515047 0.792205 0.081 Uiso 1 1 calc R U . . .
C14 C 0.2081(4) 0.5597(4) 0.80378(9) 0.0794(7) Uani 1 1 d . U . . .
H14 H 0.211227 0.524275 0.839119 0.095 Uiso 1 1 calc R U . . .
C15 C 0.6906(2) 0.5574(3) 0.66579(13) 0.0777(8) Uani 1 1 d . U . . .
H15 H 0.785164 0.524441 0.674888 0.093 Uiso 1 1 calc R U . . .
C16 C 0.0675(3) 0.3639(4) 0.56409(11) 0.0821(8) Uani 1 1 d D U . . .
H16A H 0.039792 0.451233 0.536036 0.123 Uiso 0.57(4) 1 calc R U P A 1
H16B H -0.011794 0.346110 0.586619 0.123 Uiso 0.57(4) 1 calc R U P A 1
H16C H 0.094167 0.241138 0.549578 0.123 Uiso 0.57(4) 1 calc R U P A 1
H16D H -0.022476 0.432208 0.563093 0.123 Uiso 0.43(4) 1 calc R U P A 2
H16E H 0.050944 0.229073 0.571080 0.123 Uiso 0.43(4) 1 calc R U P A 2
H16F H 0.111539 0.377286 0.530769 0.123 Uiso 0.43(4) 1 calc R U P A 2
Cl4 Cl 0.2831(18) 1.0757(14) 0.6519(4) 0.0414(13) Uani 0.51(6) 1 d D U P A 2
Cl5 Cl -0.0139(5) 0.8343(6) 0.5928(3) 0.0462(12) Uani 0.64(11) 1 d D U P A 2
O2 O 0.158(2) 0.4416(15) 0.6039(7) 0.052(3) Uani 0.43(4) 1 d D U P A 2
H2 H 0.204(6) 0.356(3) 0.622(2) 0.078 Uiso 0.43(4) 1 d D U P A 2
H9 H 0.624(2) 0.701(3) 0.5130(8) 0.050(6) Uiso 1 1 d . . . . .

loop_
_atom_site_aniso_label
_atom_site_aniso_U_11
_atom_site_aniso_U_22
_atom_site_aniso_U_33
_atom_site_aniso_U_23
_atom_site_aniso_U_13
_atom_site_aniso_U_12
Ni1 0.03173(16) 0.03789(17) 0.03488(17) 0.00473(11) 0.00073(11) -0.00035(11)
Cl2 0.038(3) 0.0380(13) 0.0389(13) 0.0002(8) -0.0043(12) 0.0027(13)
Cl3 0.029(3) 0.081(8) 0.060(3) 0.006(2) 0.008(3) 0.007(2)
O1 0.050(3) 0.038(2) 0.053(3) 0.0070(17) -0.007(2) -0.0070(15)
N1 0.0354(7) 0.0316(7) 0.0509(8) -0.0008(6) -0.0039(6) -0.0008(6)
N2 0.0467(8) 0.0383(8) 0.0389(8) -0.0039(6) 0.0072(6) -0.0084(6)
N3 0.0517(9) 0.0399(8) 0.0405(8) 0.0067(6) 0.0021(7) -0.0069(7)
C1 0.0344(9) 0.0320(9) 0.0765(13) -0.0112(8) 0.0066(8) -0.0038(7)
C2 0.0493(10) 0.0314(9) 0.0592(11) -0.0092(8) 0.0172(8) -0.0092(7)
C3 0.0496(10) 0.0305(9) 0.0604(11) 0.0016(8) -0.0188(9) -0.0023(8)
C4 0.0649(11) 0.0331(9) 0.0441(10) 0.0062(8) -0.0134(8) -0.0068(8)
C5 0.0654(12) 0.0538(12) 0.0508(11) 0.0033(9) 0.0160(9) -0.0113(10)
C6 0.0695(13) 0.0514(11) 0.0377(10) 0.0003(8) 0.0020(9) -0.0145(10)
C7 0.0618(13) 0.0456(12) 0.0931(17) 0.0034(11) -0.0351(12) 0.0014(10)
C8 0.1061(18) 0.0603(14) 0.0419(11) -0.0039(10) 0.0164(11) -0.0226(13)
C9 0.0653(16) 0.0401(11) 0.0906(17) -0.0149(11) 0.0370(13) -0.0094(10)
C10 0.0353(10) 0.0508(12) 0.1124(19) -0.0123(13) 0.0019(11) -0.0008(9)
C11 0.1018(18) 0.0645(14) 0.0547(13) 0.0003(11) 0.0278(13) -0.0238(14)
C12 0.118(2) 0.0468(12) 0.0553(13) -0.0106(10) 0.0420(14) -0.0229(13)
C13 0.1010(18) 0.0491(12) 0.0493(12) 0.0115(10) -0.0204(12) -0.0118(12)
C14 0.129(2) 0.0669(15) 0.0423(12) 0.0089(11) -0.0014(13) -0.0236(15)
C15 0.0375(11) 0.0561(14) 0.137(2) -0.0110(14) -0.0220(13) 0.0034(10)
C16 0.0911(18) 0.0517(13) 0.0995(19) -0.0065(13) -0.0439(15) -0.0061(12)
Cl4 0.039(3) 0.0356(11) 0.0491(14) 0.0020(8) -0.0051(12) 0.0025(14)
Cl5 0.0363(18) 0.044(3) 0.0577(15) 0.0035(9) -0.0065(16) 0.0006(11)
O2 0.062(6) 0.033(3) 0.059(5) 0.008(2) -0.021(5) -0.009(3)

loop_
_atom_type_symbol
_atom_type_description
_atom_type_scat_dispersion_real
_atom_type_scat_dispersion_imag
_atom_type_scat_source
C C 0.0181 0.0091 'International Tables Vol C Tables 4.2.6.8 and 6.1.1.4'
H H 0.0000 0.0000 'International Tables Vol C Tables 4.2.6.8 and 6.1.1.4'
Cl Cl 0.3639 0.7018 'International Tables Vol C Tables 4.2.6.8 and 6.1.1.4'
N N 0.0311 0.0180 'International Tables Vol C Tables 4.2.6.8 and 6.1.1.4'
Ni Ni -3.0029 0.5091 'International Tables Vol C Tables 4.2.6.8 and 6.1.1.4'
O O 0.0492 0.0322 'International Tables Vol C Tables 4.2.6.8 and 6.1.1.4'

loop_
_geom_angle_atom_site_label_1
_geom_angle_atom_site_label_2
_geom_angle_atom_site_label_3
_geom_angle
_geom_angle_site_symmetry_1
_geom_angle_site_symmetry_3
_geom_angle_publ_flag
Cl3 Ni1 Cl2 98.5(4) . . ?
O1 Ni1 Cl2 168.5(5) . . ?
O1 Ni1 Cl3 92.8(3) . . ?
N1 Ni1 Cl2 84.8(4) . . ?
N1 Ni1 Cl3 176.7(2) . . ?
N1 Ni1 O1 83.9(3) . . ?
N1 Ni1 N2 78.60(6) . . ?
N1 Ni1 N3 78.14(6) . . ?
N1 Ni1 Cl4 89.6(4) . . ?
N1 Ni1 Cl5 176.14(16) . . ?
N1 Ni1 O2 88.4(5) . . ?
N2 Ni1 Cl2 92.0(3) . . ?
N2 Ni1 Cl3 101.0(4) . . ?
N2 Ni1 O1 83.9(4) . . ?
N2 Ni1 N3 156.63(6) . . ?
N2 Ni1 Cl4 93.9(3) . . ?
N2 Ni1 Cl5 98.8(2) . . ?
N2 Ni1 O2 93.3(7) . . ?
N3 Ni1 Cl2 88.0(2) . . ?
N3 Ni1 Cl3 102.0(4) . . ?
N3 Ni1 O1 91.4(3) . . ?
N3 Ni1 Cl4 88.1(3) . . ?
N3 Ni1 Cl5 104.4(2) . . ?
N3 Ni1 O2 83.9(5) . . ?
Cl5 Ni1 Cl4 93.4(4) . . ?
O2 Ni1 Cl4 172.0(6) . . ?
O2 Ni1 Cl5 89.0(5) . . ?
Ni1 O1 H1 119.6(16) . . ?
C16 O1 Ni1 128.1(6) . . ?
C16 O1 H1 107.2(16) . . ?
C1 N1 Ni1 118.30(12) . . ?
C3 N1 Ni1 118.85(12) . . ?
C3 N1 C1 122.68(16) . . ?
C2 N2 Ni1 114.33(13) . . ?
C6 N2 Ni1 126.51(13) . . ?
C6 N2 C2 119.11(16) . . ?
C4 N3 Ni1 114.29(12) . . ?
C5 N3 Ni1 126.75(14) . . ?
C5 N3 C4 118.88(17) . . ?
N1 C1 C2 113.90(15) . . ?
N1 C1 C10 120.4(2) . . ?
C10 C1 C2 125.7(2) . . ?
N2 C2 C1 114.72(15) . . ?
N2 C2 C9 120.4(2) . . ?
C9 C2 C1 124.9(2) . . ?
N1 C3 C4 113.84(15) . . ?
N1 C3 C7 119.4(2) . . ?
C7 C3 C4 126.72(19) . . ?
N3 C4 C3 114.66(15) . . ?
N3 C4 C13 121.6(2) . . ?
C13 C4 C3 123.70(19) . . ?
N3 C5 H5 119.1 . . ?
N3 C5 C11 121.8(2) . . ?
C11 C5 H5 119.1 . . ?
N2 C6 H6 118.7 . . ?
N2 C6 C8 122.5(2) . . ?
C8 C6 H6 118.7 . . ?
C3 C7 H7 121.1 . . ?
C15 C7 C3 117.8(2) . . ?
C15 C7 H7 121.1 . . ?
C6 C8 H8 120.5 . . ?
C12 C8 C6 118.9(2) . . ?
C12 C8 H8 120.5 . . ?
C2 C9 H9 107.7(15) . . ?
C12 C9 C2 119.3(2) . . ?
C12 C9 H9 132.9(15) . . ?
C1 C10 H10 121.1 . . ?
C15 C10 C1 117.8(2) . . ?
C15 C10 H10 121.1 . . ?
C5 C11 H11 120.8 . . ?
C14 C11 C5 118.4(2) . . ?
C14 C11 H11 120.8 . . ?
C8 C12 C9 119.7(2) . . ?
C8 C12 H12 120.1 . . ?
C9 C12 H12 120.1 . . ?
C4 C13 H13 120.7 . . ?
C14 C13 C4 118.7(2) . . ?
C14 C13 H13 120.7 . . ?
C11 C14 C13 120.6(2) . . ?
C11 C14 H14 119.7 . . ?
C13 C14 H14 119.7 . . ?
C7 C15 H15 119.1 . . ?
C10 C15 C7 121.8(2) . . ?
C10 C15 H15 119.1 . . ?
O1 C16 H16A 109.5 . . ?
O1 C16 H16B 109.5 . . ?
O1 C16 H16C 109.5 . . ?
H16A C16 H16B 109.5 . . ?
H16A C16 H16C 109.5 . . ?
H16B C16 H16C 109.5 . . ?
H16D C16 H16E 109.5 . . ?
H16D C16 H16F 109.5 . . ?
H16E C16 H16F 109.5 . . ?
O2 C16 H16D 109.5 . . ?
O2 C16 H16E 109.5 . . ?
O2 C16 H16F 109.5 . . ?
Ni1 O2 H2 116.3(16) . . ?
C16 O2 Ni1 129.8(7) . . ?
C16 O2 H2 113.5(16) . . ?

loop_
_geom_bond_atom_site_label_1
_geom_bond_atom_site_label_2
_geom_bond_distance
_geom_bond_site_symmetry_2
_geom_bond_publ_flag
Ni1 Cl2 2.499(8) . ?
Ni1 Cl3 2.310(7) . ?
Ni1 O1 2.195(8) . ?
Ni1 N1 1.9942(14) . ?
Ni1 N2 2.0917(14) . ?
Ni1 N3 2.0972(14) . ?
Ni1 Cl4 2.504(8) . ?
Ni1 Cl5 2.318(4) . ?
Ni1 O2 2.179(9) . ?
O1 H1 0.860(10) . ?
O1 C16 1.406(8) . ?
N1 C1 1.337(2) . ?
N1 C3 1.337(2) . ?
N2 C2 1.342(2) . ?
N2 C6 1.340(2) . ?
N3 C4 1.351(2) . ?
N3 C5 1.332(2) . ?
C1 C2 1.484(3) . ?
C1 C10 1.384(3) . ?
C2 C9 1.400(3) . ?
C3 C4 1.476(3) . ?
C3 C7 1.400(3) . ?
C4 C13 1.385(3) . ?
C5 H5 0.9300 . ?
C5 C11 1.400(3) . ?
C6 H6 0.9300 . ?
C6 C8 1.374(3) . ?
C7 H7 0.9300 . ?
C7 C15 1.381(4) . ?
C8 H8 0.9300 . ?
C8 C12 1.358(4) . ?
C9 C12 1.372(4) . ?
C9 H9 0.87(2) . ?
C10 H10 0.9300 . ?
C10 C15 1.374(4) . ?
C11 H11 0.9300 . ?
C11 C14 1.359(4) . ?
C12 H12 0.9300 . ?
C13 H13 0.9300 . ?
C13 C14 1.366(4) . ?
C14 H14 0.9300 . ?
C15 H15 0.9300 . ?
C16 H16A 0.9600 . ?
C16 H16B 0.9600 . ?
C16 H16C 0.9600 . ?
C16 H16D 0.9600 . ?
C16 H16E 0.9600 . ?
C16 H16F 0.9600 . ?
C16 O2 1.399(10) . ?
O2 H2 0.849(10) . ?

loop_
_geom_torsion_atom_site_label_1
_geom_torsion_atom_site_label_2
_geom_torsion_atom_site_label_3
_geom_torsion_atom_site_label_4
_geom_torsion
_geom_torsion_site_symmetry_1
_geom_torsion_site_symmetry_2
_geom_torsion_site_symmetry_3
_geom_torsion_site_symmetry_4
_geom_torsion_publ_flag
Ni1 N1 C1 C2 -4.37(19) . . . . ?
Ni1 N1 C1 C10 175.47(14) . . . . ?
Ni1 N1 C3 C4 3.9(2) . . . . ?
Ni1 N1 C3 C7 -175.22(14) . . . . ?
Ni1 N2 C2 C1 -1.97(18) . . . . ?
Ni1 N2 C2 C9 177.65(14) . . . . ?
Ni1 N2 C6 C8 -176.97(15) . . . . ?
Ni1 N3 C4 C3 -2.9(2) . . . . ?
Ni1 N3 C4 C13 176.83(15) . . . . ?
Ni1 N3 C5 C11 -177.01(16) . . . . ?
N1 C1 C2 N2 4.1(2) . . . . ?
N1 C1 C2 C9 -175.51(17) . . . . ?
N1 C1 C10 C15 -0.2(3) . . . . ?
N1 C3 C4 N3 -0.4(2) . . . . ?
N1 C3 C4 C13 179.85(17) . . . . ?
N1 C3 C7 C15 -0.3(3) . . . . ?
N2 C2 C9 C12 -0.3(3) . . . . ?
N2 C6 C8 C12 -0.4(3) . . . . ?
N3 C4 C13 C14 0.9(3) . . . . ?
N3 C5 C11 C14 0.3(3) . . . . ?
C1 N1 C3 C4 179.09(15) . . . . ?
C1 N1 C3 C7 0.0(3) . . . . ?
C1 C2 C9 C12 179.29(18) . . . . ?
C1 C10 C15 C7 -0.1(3) . . . . ?
C2 N2 C6 C8 0.4(3) . . . . ?
C2 C1 C10 C15 179.64(19) . . . . ?
C2 C9 C12 C8 0.3(3) . . . . ?
C3 N1 C1 C2 -179.62(15) . . . . ?
C3 N1 C1 C10 0.2(3) . . . . ?
C3 C4 C13 C14 -179.4(2) . . . . ?
C3 C7 C15 C10 0.3(3) . . . . ?
C4 N3 C5 C11 -0.5(3) . . . . ?
C4 C3 C7 C15 -179.21(19) . . . . ?
C4 C13 C14 C11 -1.2(4) . . . . ?
C5 N3 C4 C3 -179.80(16) . . . . ?
C5 N3 C4 C13 -0.1(3) . . . . ?
C5 C11 C14 C13 0.6(4) . . . . ?
C6 N2 C2 C1 -179.67(15) . . . . ?
C6 N2 C2 C9 -0.1(3) . . . . ?
C6 C8 C12 C9 0.1(3) . . . . ?
C7 C3 C4 N3 178.57(18) . . . . ?
C7 C3 C4 C13 -1.1(3) . . . . ?
C10 C1 C2 N2 -175.75(18) . . . . ?
C10 C1 C2 C9 4.7(3) . . . . ?
